data_7003783
loop_
_publ_author_name
'Morris, J. Jacob'
'MacDougall, Dugald J.'
'Noll, Bruce C.'
'Henderson, Kenneth W.'

_publ_section_title
;
 Manipulation of molecular aggregation and supramolecular structure
 using self-assembled lithium mixed-anion complexes
;
_journal_issue 26
_journal_name_full 'Dalton Transactions'
_journal_page_first 3429
_journal_page_last 3437
_journal_paper_doi 10.1039/b719565f
_journal_year 2008
_chemical_compound_source synthesized
_chemical_formula_moiety 'C41.32 H65.08 Li4 N O7'
_chemical_formula_sum 'C41.32 H65.08 Li4 N O7'
_chemical_formula_weight 711.734
_chemical_name_common 'Lithium 2,4,6-trimethylphenoxide dimethylaminoethoxide dioxane'
_chemical_name_systematic
;
?
;
_space_group_IT_number 15
_symmetry_cell_setting monoclinic
_symmetry_space_group_name_Hall '-C 2yc'
_symmetry_space_group_name_H-M 'C 1 2/c 1'
_atom_sites_solution_hydrogens geom
_atom_sites_solution_primary direct
_atom_sites_solution_secondary difmap
_audit_creation_method SHELXL-97
_cell_angle_alpha 90.00
_cell_angle_beta 123.0290(10)
_cell_angle_gamma 90.00
_cell_formula_units_Z 8
_cell_length_a 30.8616(7)
_cell_length_b 15.0818(3)
_cell_length_c 21.7116(5)
_cell_measurement_reflns_used 9131
_cell_measurement_temperature 100(2)
_cell_measurement_theta_max 26.995
_cell_measurement_theta_min 2.402
_cell_volume 8472.5(3)
_computing_cell_refinement 'APEX2 / SAINT (Bruker, 2006)'
_computing_data_collection 'APEX2 (Bruker, 2006)'
_computing_data_reduction 'SAINT/ XPREP (Bruker, 2006; Sheldrick, 2003)'
_computing_molecular_graphics 'XP (Sheldrick, 2001)'
_computing_publication_material 'XCIF (Sheldrick, 2001)'
_computing_structure_refinement 'XL (Sheldrick, 2001)'
_computing_structure_solution 'XS (Sheldrick, 2001)'
_diffrn_ambient_temperature 100(2)
_diffrn_detector_area_resol_mean 8.33
_diffrn_measured_fraction_theta_full 0.982
_diffrn_measured_fraction_theta_max 0.982
_diffrn_measurement_device_type 'Bruker SMART Apex2 CCD diffractometer'
_diffrn_measurement_method '\w and \f scans'
_diffrn_radiation_monochromator graphite
_diffrn_radiation_probe x-ray
_diffrn_radiation_source 'fine-focus sealed tube'
_diffrn_radiation_type MoK\a
_diffrn_radiation_wavelength 0.71073
_diffrn_reflns_av_R_equivalents 0.0299
_diffrn_reflns_av_sigmaI/netI 0.0341
_diffrn_reflns_limit_h_max 39
_diffrn_reflns_limit_h_min -39
_diffrn_reflns_limit_k_max 19
_diffrn_reflns_limit_k_min -19
_diffrn_reflns_limit_l_max 28
_diffrn_reflns_limit_l_min -28
_diffrn_reflns_number 53338
_diffrn_reflns_theta_full 27.45
_diffrn_reflns_theta_max 27.45
_diffrn_reflns_theta_min 1.56
_diffrn_source_type 'Siemens KFFMO2K-90'
_exptl_absorpt_coefficient_mu 0.073
_exptl_absorpt_correction_T_max 0.99
_exptl_absorpt_correction_T_min 0.97
_exptl_absorpt_correction_type multi-scan
_exptl_absorpt_process_details
;
(SADABS; Sheldrick, 2004)
;
_exptl_crystal_colour colourless
_exptl_crystal_density_diffrn 1.122
_exptl_crystal_density_method 'not measured'
_exptl_crystal_description parallelepiped
_exptl_crystal_F_000 3104
_exptl_crystal_recrystallization_method 'crystallized on cooling in hexane / dioxane from 293 K to 263 K.'
_exptl_crystal_size_max 0.37
_exptl_crystal_size_mid 0.31
_exptl_crystal_size_min 0.14
_platon_squeeze_details ' ?'
_refine_diff_density_max 0.350
_refine_diff_density_min -0.378
_refine_diff_density_rms 0.052
_refine_ls_extinction_method none
_refine_ls_goodness_of_fit_ref 1.078
_refine_ls_hydrogen_treatment constr
_refine_ls_matrix_type full
_refine_ls_number_parameters 453
_refine_ls_number_reflns 9500
_refine_ls_number_restraints 0
_refine_ls_restrained_S_all 1.078
_refine_ls_R_factor_all 0.0791
_refine_ls_R_factor_gt 0.0558
_refine_ls_shift/su_max 0.001
_refine_ls_shift/su_mean 0.000
_refine_ls_structure_factor_coef Fsqd
_refine_ls_weighting_details 'calc w=1/[\s^2^(Fo^2^)+(0.0614P)^2^+11.3642P] where P=(Fo^2^+2Fc^2^)/3'
_refine_ls_weighting_scheme calc
_refine_ls_wR_factor_gt 0.1420
_refine_ls_wR_factor_ref 0.1541
_reflns_number_gt 6872
_reflns_number_total 9500
_reflns_threshold_expression >2sigma(I)
_cod_data_source_file b719565f.txt
_cod_data_source_block jjm47
_cod_original_sg_symbol_H-M 'C 2/c'
_cod_database_code 7003783

loop_
_symmetry_equiv_pos_as_xyz
'x, y, z'
'-x, y, -z+1/2'
'x+1/2, y+1/2, z'
'-x+1/2, y+1/2, -z+1/2'
'-x, -y, -z'
'x, -y, z-1/2'
'-x+1/2, -y+1/2, -z'
'x+1/2, -y+1/2, z-1/2'

loop_
_atom_site_label
_atom_site_type_symbol
_atom_site_fract_x
_atom_site_fract_y
_atom_site_fract_z
_atom_site_U_iso_or_equiv
_atom_site_adp_type
_atom_site_occupancy
_atom_site_symmetry_multiplicity
_atom_site_calc_flag
_atom_site_refinement_flags
_atom_site_disorder_assembly
_atom_site_disorder_group
Li1 Li 0.18696(13) 0.3380(2) 0.28823(19) 0.0255(7) Uani 1 1 d . . .
Li2 Li 0.19769(12) 0.4701(2) 0.37354(18) 0.0258(7) Uani 1 1 d . . .
Li3 Li 0.19215(12) 0.4968(2) 0.25180(17) 0.0241(7) Uani 1 1 d . . .
Li4 Li 0.10813(12) 0.4468(2) 0.24705(18) 0.0230(6) Uani 1 1 d . . .
N1 N 0.27115(6) 0.45316(10) 0.48109(9) 0.0255(3) Uani 1 1 d . . .
O1 O 0.23729(5) 0.43045(8) 0.33468(7) 0.0234(3) Uani 1 1 d . . .
O2 O 0.14838(5) 0.36799(8) 0.33334(7) 0.0222(3) Uani 1 1 d . . .
O3 O 0.15103(5) 0.54994(7) 0.28911(7) 0.0198(3) Uani 1 1 d . . .
O4 O 0.14168(5) 0.40254(8) 0.19540(7) 0.0205(3) Uani 1 1 d . . .
O5 O 0.22312(5) 0.59357(8) 0.22842(7) 0.0266(3) Uani 1 1 d . . .
O6 O 0.21775(6) 0.22316(9) 0.28712(8) 0.0326(3) Uani 1 1 d . . .
O7 O 0.04002(5) 0.46148(8) 0.23623(7) 0.0234(3) Uani 1 1 d . . .
C1 C 0.28968(7) 0.41826(13) 0.38550(11) 0.0265(4) Uani 1 1 d . . .
H1A H 0.3090 0.4408 0.3655 0.032 Uiso 1 1 calc R . .
H1B H 0.2969 0.3554 0.3948 0.032 Uiso 1 1 calc R . .
C2 C 0.30751(7) 0.46551(13) 0.45763(11) 0.0282(4) Uani 1 1 d . . .
H2A H 0.3412 0.4430 0.4956 0.034 Uiso 1 1 calc R . .
H2B H 0.3111 0.5284 0.4519 0.034 Uiso 1 1 calc R . .
C3 C 0.26746(8) 0.35865(13) 0.49510(11) 0.0293(4) Uani 1 1 d . . .
H3A H 0.3014 0.3358 0.5296 0.044 Uiso 1 1 calc R . .
H3B H 0.2522 0.3261 0.4499 0.044 Uiso 1 1 calc R . .
H3C H 0.2464 0.3525 0.5149 0.044 Uiso 1 1 calc R . .
C4 C 0.28954(9) 0.50355(14) 0.54846(11) 0.0365(5) Uani 1 1 d . . .
H4A H 0.2650 0.4986 0.5624 0.055 Uiso 1 1 calc R . .
H4B H 0.2934 0.5648 0.5402 0.055 Uiso 1 1 calc R . .
H4C H 0.3223 0.4804 0.5870 0.055 Uiso 1 1 calc R . .
C5 C 0.12842(7) 0.32425(12) 0.36617(10) 0.0218(4) Uani 1 1 d . . .
C6 C 0.10882(7) 0.23775(12) 0.34467(11) 0.0240(4) Uani 1 1 d . . .
C7 C 0.08902(8) 0.19387(12) 0.38057(11) 0.0282(4) Uani 1 1 d . . .
H7 H 0.0759 0.1369 0.3654 0.034 Uiso 1 1 calc R . .
C8 C 0.08810(8) 0.23168(13) 0.43822(11) 0.0297(4) Uani 1 1 d . . .
C9 C 0.10618(7) 0.31824(13) 0.45745(11) 0.0270(4) Uani 1 1 d . . .
H9 H 0.1054 0.3457 0.4952 0.032 Uiso 1 1 calc R . .
C10 C 0.12530(7) 0.36494(12) 0.42210(10) 0.0237(4) Uani 1 1 d . . .
C11 C 0.10884(9) 0.19223(13) 0.28302(12) 0.0324(5) Uani 1 1 d . . .
H11A H 0.1425 0.1678 0.3012 0.049 Uiso 1 1 calc R . .
H11B H 0.1004 0.2344 0.2449 0.049 Uiso 1 1 calc R . .
H11C H 0.0837 0.1455 0.2636 0.049 Uiso 1 1 calc R . .
C12 C 0.06803(10) 0.18142(15) 0.47795(14) 0.0416(6) Uani 1 1 d . . .
H12A H 0.0966 0.1594 0.5237 0.062 Uiso 1 1 calc R . .
H12B H 0.0471 0.1326 0.4481 0.062 Uiso 1 1 calc R . .
H12C H 0.0476 0.2203 0.4872 0.062 Uiso 1 1 calc R . .
C13 C 0.14076(8) 0.46111(13) 0.44117(12) 0.0306(4) Uani 1 1 d . . .
H13A H 0.1776 0.4664 0.4661 0.046 Uiso 1 1 calc R . .
H13B H 0.1300 0.4822 0.4726 0.046 Uiso 1 1 calc R . .
H13C H 0.1244 0.4958 0.3970 0.046 Uiso 1 1 calc R . .
C14 C 0.14333(7) 0.63687(11) 0.27621(10) 0.0200(4) Uani 1 1 d . . .
C15 C 0.16949(7) 0.69778(12) 0.33451(10) 0.0216(4) Uani 1 1 d . . .
C16 C 0.16265(8) 0.78888(12) 0.32002(11) 0.0268(4) Uani 1 1 d . . .
H16 H 0.1799 0.8282 0.3592 0.032 Uiso 1 1 calc R . .
C17 C 0.13121(8) 0.82279(12) 0.24965(12) 0.0300(4) Uani 1 1 d . . .
C18 C 0.10510(8) 0.76152(13) 0.19283(12) 0.0286(4) Uani 1 1 d . . .
H18 H 0.0833 0.7825 0.1452 0.034 Uiso 1 1 calc R . .
C19 C 0.11025(7) 0.67007(12) 0.20432(10) 0.0224(4) Uani 1 1 d . . .
C20 C 0.20604(8) 0.66476(13) 0.41082(11) 0.0283(4) Uani 1 1 d . . .
H20A H 0.2199 0.7141 0.4441 0.042 Uiso 1 1 calc R . .
H20B H 0.2337 0.6329 0.4129 0.042 Uiso 1 1 calc R . .
H20C H 0.1880 0.6260 0.4246 0.042 Uiso 1 1 calc R . .
C21 C 0.12730(10) 0.92139(13) 0.23500(14) 0.0434(6) Uani 1 1 d . . .
H21A H 0.1288 0.9525 0.2747 0.065 Uiso 1 1 calc R . .
H21B H 0.0952 0.9343 0.1899 0.065 Uiso 1 1 calc R . .
H21C H 0.1555 0.9400 0.2311 0.065 Uiso 1 1 calc R . .
C22 C 0.08177(7) 0.60800(13) 0.14016(11) 0.0263(4) Uani 1 1 d . . .
H22A H 0.1051 0.5633 0.1434 0.039 Uiso 1 1 calc R . .
H22B H 0.0680 0.6406 0.0953 0.039 Uiso 1 1 calc R . .
H22C H 0.0540 0.5804 0.1408 0.039 Uiso 1 1 calc R . .
C23 C 0.12907(7) 0.37607(11) 0.12838(10) 0.0209(4) Uani 1 1 d . . .
C24 C 0.16747(7) 0.36591(11) 0.11217(11) 0.0232(4) Uani 1 1 d . . .
C25 C 0.15339(8) 0.33696(14) 0.04289(12) 0.0318(5) Uani 1 1 d . . .
H25 H 0.1791 0.3291 0.0333 0.038 Uiso 1 1 calc R . .
C26 C 0.10263(9) 0.31935(16) -0.01251(12) 0.0404(5) Uani 1 1 d . . .
C27 C 0.06532(8) 0.32986(16) 0.00427(12) 0.0374(5) Uani 1 1 d . . .
H27 H 0.0310 0.3179 -0.0319 0.045 Uiso 1 1 calc R . .
C28 C 0.07750(7) 0.35747(13) 0.07289(11) 0.0264(4) Uani 1 1 d . . .
C29 C 0.22332(7) 0.38650(13) 0.16878(11) 0.0266(4) Uani 1 1 d . . .
H29A H 0.2447 0.3605 0.1541 0.040 Uiso 1 1 calc R . .
H29B H 0.2326 0.3625 0.2154 0.040 Uiso 1 1 calc R . .
H29C H 0.2283 0.4496 0.1730 0.040 Uiso 1 1 calc R . .
C30 C 0.08814(11) 0.2895(2) -0.08820(14) 0.0682(9) Uani 1 1 d . . .
H30A H 0.0979 0.3344 -0.1098 0.102 Uiso 1 1 calc R . .
H30B H 0.0515 0.2799 -0.1187 0.102 Uiso 1 1 calc R . .
H30C H 0.1059 0.2353 -0.0840 0.102 Uiso 1 1 calc R . .
C31 C 0.03579(8) 0.36565(14) 0.08859(11) 0.0297(4) Uani 1 1 d . . .
H31A H 0.0027 0.3553 0.0443 0.045 Uiso 1 1 calc R . .
H31B H 0.0365 0.4242 0.1066 0.045 Uiso 1 1 calc R . .
H31C H 0.0415 0.3227 0.1249 0.045 Uiso 1 1 calc R . .
C32 C 0.26058(8) 0.64619(13) 0.28959(12) 0.0312(5) Uani 1 1 d . . .
H32A H 0.2748 0.6123 0.3346 0.037 Uiso 1 1 calc R . .
H32B H 0.2440 0.6986 0.2936 0.037 Uiso 1 1 calc R . .
C33 C 0.19659(8) 0.17345(14) 0.22035(12) 0.0330(5) Uani 1 1 d . . .
H33A H 0.1715 0.2094 0.1790 0.040 Uiso 1 1 calc R . .
H33B H 0.1791 0.1212 0.2223 0.040 Uiso 1 1 calc R . .
C34 C 0.25507(8) 0.17088(13) 0.34813(12) 0.0312(5) Uani 1 1 d . . .
H34A H 0.2384 0.1188 0.3523 0.037 Uiso 1 1 calc R . .
H34B H 0.2693 0.2050 0.3930 0.037 Uiso 1 1 calc R . .
C35 C 0.20187(8) 0.64257(13) 0.16121(12) 0.0315(5) Uani 1 1 d . . .
H35A H 0.1837 0.6944 0.1624 0.038 Uiso 1 1 calc R . .
H35B H 0.1774 0.6059 0.1200 0.038 Uiso 1 1 calc R . .
C36 C 0.01026(8) 0.53947(12) 0.22528(12) 0.0280(4) Uani 1 1 d . . .
H36A H -0.0185 0.5424 0.1744 0.034 Uiso 1 1 calc R . .
H36B H 0.0316 0.5915 0.2355 0.034 Uiso 1 1 calc R . .
C37 C 0.00907(7) 0.38376(12) 0.22418(11) 0.0232(4) Uani 1 1 d . . .
H37A H 0.0294 0.3309 0.2321 0.028 Uiso 1 1 calc R . .
H37B H -0.0205 0.3831 0.1738 0.028 Uiso 1 1 calc R . .

loop_
_atom_site_aniso_label
_atom_site_aniso_U_11
_atom_site_aniso_U_22
_atom_site_aniso_U_33
_atom_site_aniso_U_23
_atom_site_aniso_U_13
_atom_site_aniso_U_12
Li1 0.0300(17) 0.0226(14) 0.0303(18) 0.0014(13) 0.0206(16) 0.0040(13)
Li2 0.0268(17) 0.0294(16) 0.0222(17) 0.0009(13) 0.0140(15) 0.0016(13)
Li3 0.0246(16) 0.0281(15) 0.0220(17) -0.0011(13) 0.0144(15) -0.0032(13)
Li4 0.0213(16) 0.0261(15) 0.0242(17) 0.0002(13) 0.0141(14) 0.0003(12)
N1 0.0279(9) 0.0275(8) 0.0190(8) 0.0003(7) 0.0114(8) -0.0001(7)
O1 0.0178(6) 0.0328(7) 0.0198(7) 0.0017(6) 0.0104(6) 0.0021(5)
O2 0.0243(7) 0.0237(6) 0.0242(7) 0.0040(5) 0.0168(6) 0.0025(5)
O3 0.0222(7) 0.0193(6) 0.0201(7) -0.0011(5) 0.0130(6) -0.0011(5)
O4 0.0201(6) 0.0246(6) 0.0183(7) -0.0019(5) 0.0114(6) -0.0002(5)
O5 0.0319(8) 0.0261(6) 0.0280(8) -0.0004(6) 0.0202(7) -0.0067(6)
O6 0.0465(9) 0.0252(7) 0.0422(9) 0.0069(6) 0.0346(8) 0.0125(6)
O7 0.0189(6) 0.0261(6) 0.0299(8) -0.0009(6) 0.0162(6) 0.0002(5)
C1 0.0190(9) 0.0338(10) 0.0258(11) 0.0032(8) 0.0117(9) 0.0020(8)
C2 0.0196(10) 0.0339(10) 0.0253(11) 0.0027(8) 0.0084(9) -0.0013(8)
C3 0.0317(11) 0.0300(10) 0.0246(11) 0.0061(8) 0.0143(10) 0.0035(8)
C4 0.0419(13) 0.0375(11) 0.0223(11) -0.0017(9) 0.0125(10) -0.0017(10)
C5 0.0167(9) 0.0271(9) 0.0210(10) 0.0070(8) 0.0099(8) 0.0056(7)
C6 0.0216(10) 0.0249(9) 0.0252(10) 0.0051(8) 0.0127(9) 0.0054(7)
C7 0.0287(11) 0.0231(9) 0.0340(12) 0.0079(8) 0.0179(10) 0.0039(8)
C8 0.0270(11) 0.0379(11) 0.0288(11) 0.0144(9) 0.0183(10) 0.0096(8)
C9 0.0247(10) 0.0383(10) 0.0195(10) 0.0034(8) 0.0130(9) 0.0048(8)
C10 0.0188(9) 0.0306(9) 0.0197(10) 0.0022(8) 0.0093(8) 0.0018(7)
C11 0.0402(12) 0.0248(9) 0.0420(13) -0.0007(9) 0.0287(11) 0.0009(8)
C12 0.0524(15) 0.0415(12) 0.0476(15) 0.0163(11) 0.0380(13) 0.0076(11)
C13 0.0306(11) 0.0363(10) 0.0301(11) -0.0069(9) 0.0199(10) -0.0055(8)
C14 0.0196(9) 0.0219(8) 0.0246(10) -0.0001(7) 0.0160(9) 0.0005(7)
C15 0.0220(9) 0.0240(8) 0.0236(10) -0.0016(7) 0.0155(9) -0.0013(7)
C16 0.0288(11) 0.0263(9) 0.0307(11) -0.0073(8) 0.0197(10) -0.0046(8)
C17 0.0357(11) 0.0223(9) 0.0387(12) 0.0018(9) 0.0245(11) 0.0038(8)
C18 0.0289(11) 0.0306(10) 0.0270(11) 0.0064(8) 0.0157(10) 0.0050(8)
C19 0.0213(9) 0.0247(8) 0.0237(10) -0.0006(8) 0.0138(9) 0.0007(7)
C20 0.0324(11) 0.0292(9) 0.0218(10) -0.0047(8) 0.0139(9) -0.0049(8)
C21 0.0540(15) 0.0233(10) 0.0503(15) 0.0015(10) 0.0267(13) 0.0020(10)
C22 0.0250(10) 0.0304(9) 0.0218(10) 0.0026(8) 0.0118(9) 0.0028(8)
C23 0.0251(10) 0.0201(8) 0.0199(9) 0.0011(7) 0.0138(9) 0.0027(7)
C24 0.0276(10) 0.0214(8) 0.0251(10) 0.0023(7) 0.0173(9) 0.0039(7)
C25 0.0326(11) 0.0410(11) 0.0302(11) -0.0007(9) 0.0225(10) 0.0064(9)
C26 0.0409(13) 0.0558(14) 0.0269(12) -0.0086(11) 0.0199(11) 0.0064(11)
C27 0.0255(11) 0.0551(13) 0.0245(11) -0.0107(10) 0.0090(10) 0.0010(10)
C28 0.0237(10) 0.0324(10) 0.0242(11) -0.0047(8) 0.0136(9) 0.0012(8)
C29 0.0260(10) 0.0300(9) 0.0316(11) 0.0001(8) 0.0207(10) 0.0004(8)
C30 0.0501(17) 0.119(3) 0.0342(15) -0.0227(16) 0.0219(14) 0.0130(17)
C31 0.0228(10) 0.0393(11) 0.0252(11) -0.0086(9) 0.0119(9) -0.0034(8)
C32 0.0438(13) 0.0296(10) 0.0304(12) -0.0078(9) 0.0268(11) -0.0125(9)
C33 0.0392(12) 0.0316(10) 0.0346(12) 0.0087(9) 0.0244(11) 0.0139(9)
C34 0.0463(13) 0.0258(9) 0.0347(12) 0.0033(9) 0.0305(11) 0.0072(9)
C35 0.0360(12) 0.0308(10) 0.0326(12) 0.0052(9) 0.0218(10) -0.0018(9)
C36 0.0282(10) 0.0261(9) 0.0389(12) 0.0029(9) 0.0242(10) 0.0008(8)
C37 0.0200(9) 0.0253(9) 0.0253(10) -0.0028(8) 0.0129(9) -0.0014(7)

loop_
_atom_type_symbol
_atom_type_description
_atom_type_scat_dispersion_real
_atom_type_scat_dispersion_imag
_atom_type_scat_source
C C 0.0033 0.0016 'International Tables Vol C Tables 4.2.6.8 and 6.1.1.4'
H H 0.0000 0.0000 'International Tables Vol C Tables 4.2.6.8 and 6.1.1.4'
Li Li -0.0003 0.0001 'International Tables Vol C Tables 4.2.6.8 and 6.1.1.4'
N N 0.0061 0.0033 'International Tables Vol C Tables 4.2.6.8 and 6.1.1.4'
O O 0.0106 0.0060 'International Tables Vol C Tables 4.2.6.8 and 6.1.1.4'

loop_
_geom_angle_atom_site_label_1
_geom_angle_atom_site_label_2
_geom_angle_atom_site_label_3
_geom_angle
_geom_angle_site_symmetry_1
_geom_angle_site_symmetry_3
_geom_angle_publ_flag
O1 Li1 O2 96.21(15) . . ?
O1 Li1 O4 95.66(14) . . ?
O2 Li1 O4 96.41(14) . . ?
O1 Li1 O6 112.70(16) . . ?
O2 Li1 O6 129.24(17) . . ?
O4 Li1 O6 119.73(17) . . ?
O1 Li2 O2 94.77(14) . . ?
O1 Li2 O3 95.59(14) . . ?
O2 Li2 O3 93.84(15) . . ?
O1 Li2 N1 84.04(13) . . ?
O2 Li2 N1 118.03(16) . . ?
O3 Li2 N1 148.09(18) . . ?
O1 Li3 O5 116.02(17) . . ?
O1 Li3 O4 97.75(15) . . ?
O5 Li3 O4 135.29(18) . . ?
O1 Li3 O3 97.44(15) . . ?
O5 Li3 O3 108.21(15) . . ?
O4 Li3 O3 94.56(14) . . ?
O3 Li4 O2 97.00(15) . . ?
O3 Li4 O7 112.03(15) . . ?
O2 Li4 O7 104.77(14) . . ?
O3 Li4 O4 95.91(13) . . ?
O2 Li4 O4 94.59(13) . . ?
O7 Li4 O4 143.20(18) . . ?
C4 N1 C3 109.13(16) . . ?
C4 N1 C2 109.06(16) . . ?
C3 N1 C2 110.61(15) . . ?
C4 N1 Li2 127.76(15) . . ?
C3 N1 Li2 100.35(14) . . ?
C2 N1 Li2 98.97(14) . . ?
C1 O1 Li3 140.94(15) . . ?
C1 O1 Li1 125.61(15) . . ?
Li3 O1 Li1 85.25(14) . . ?
C1 O1 Li2 115.93(15) . . ?
Li3 O1 Li2 86.38(14) . . ?
Li1 O1 Li2 86.02(14) . . ?
C5 O2 Li1 136.95(14) . . ?
C5 O2 Li4 124.34(14) . . ?
Li1 O2 Li4 84.53(13) . . ?
C5 O2 Li2 127.36(14) . . ?
Li1 O2 Li2 82.59(14) . . ?
Li4 O2 Li2 83.47(14) . . ?
C14 O3 Li4 134.27(15) . . ?
C14 O3 Li2 137.72(15) . . ?
Li4 O3 Li2 85.06(14) . . ?
C14 O3 Li3 112.77(13) . . ?
Li4 O3 Li3 84.75(13) . . ?
Li2 O3 Li3 80.33(13) . . ?
C23 O4 Li3 123.49(14) . . ?
C23 O4 Li1 125.78(14) . . ?
Li3 O4 Li1 80.85(14) . . ?
C23 O4 Li4 140.22(14) . . ?
Li3 O4 Li4 83.48(13) . . ?
Li1 O4 Li4 83.53(13) . . ?
C32 O5 C35 110.33(14) . . ?
C32 O5 Li3 115.70(14) . . ?
C35 O5 Li3 129.06(15) . . ?
C34 O6 C33 109.98(14) . . ?
C34 O6 Li1 128.36(15) . . ?
C33 O6 Li1 120.78(15) . . ?
C36 O7 C37 109.65(13) . . ?
C36 O7 Li4 130.57(14) . . ?
C37 O7 Li4 118.80(13) . . ?
O1 C1 C2 111.53(15) . . ?
O1 C1 H1A 109.3 . . ?
C2 C1 H1A 109.3 . . ?
O1 C1 H1B 109.3 . . ?
C2 C1 H1B 109.3 . . ?
H1A C1 H1B 108.0 . . ?
N1 C2 C1 112.28(15) . . ?
N1 C2 H2A 109.1 . . ?
C1 C2 H2A 109.1 . . ?
N1 C2 H2B 109.1 . . ?
C1 C2 H2B 109.1 . . ?
H2A C2 H2B 107.9 . . ?
N1 C3 H3A 109.5 . . ?
N1 C3 H3B 109.5 . . ?
H3A C3 H3B 109.5 . . ?
N1 C3 H3C 109.5 . . ?
H3A C3 H3C 109.5 . . ?
H3B C3 H3C 109.5 . . ?
N1 C4 H4A 109.5 . . ?
N1 C4 H4B 109.5 . . ?
H4A C4 H4B 109.5 . . ?
N1 C4 H4C 109.5 . . ?
H4A C4 H4C 109.5 . . ?
H4B C4 H4C 109.5 . . ?
O2 C5 C6 121.23(16) . . ?
O2 C5 C10 120.67(16) . . ?
C6 C5 C10 118.07(16) . . ?
C7 C6 C5 119.72(17) . . ?
C7 C6 C11 119.63(17) . . ?
C5 C6 C11 120.65(16) . . ?
C8 C7 C6 122.68(18) . . ?
C8 C7 H7 118.7 . . ?
C6 C7 H7 118.7 . . ?
C7 C8 C9 116.96(17) . . ?
C7 C8 C12 121.60(19) . . ?
C9 C8 C12 121.43(19) . . ?
C10 C9 C8 122.14(18) . . ?
C10 C9 H9 118.9 . . ?
C8 C9 H9 118.9 . . ?
C9 C10 C5 120.30(17) . . ?
C9 C10 C13 120.06(17) . . ?
C5 C10 C13 119.59(16) . . ?
C6 C11 H11A 109.5 . . ?
C6 C11 H11B 109.5 . . ?
H11A C11 H11B 109.5 . . ?
C6 C11 H11C 109.5 . . ?
H11A C11 H11C 109.5 . . ?
H11B C11 H11C 109.5 . . ?
C8 C12 H12A 109.5 . . ?
C8 C12 H12B 109.5 . . ?
H12A C12 H12B 109.5 . . ?
C8 C12 H12C 109.5 . . ?
H12A C12 H12C 109.5 . . ?
H12B C12 H12C 109.5 . . ?
C10 C13 H13A 109.5 . . ?
C10 C13 H13B 109.5 . . ?
H13A C13 H13B 109.5 . . ?
C10 C13 H13C 109.5 . . ?
H13A C13 H13C 109.5 . . ?
H13B C13 H13C 109.5 . . ?
O3 C14 C15 120.19(16) . . ?
O3 C14 C19 121.28(16) . . ?
C15 C14 C19 118.51(16) . . ?
C16 C15 C14 119.73(18) . . ?
C16 C15 C20 120.47(17) . . ?
C14 C15 C20 119.75(16) . . ?
C17 C16 C15 122.63(18) . . ?
C17 C16 H16 118.7 . . ?
C15 C16 H16 118.7 . . ?
C16 C17 C18 116.79(17) . . ?
C16 C17 C21 121.51(19) . . ?
C18 C17 C21 121.6(2) . . ?
C17 C18 C19 122.87(19) . . ?
C17 C18 H18 118.6 . . ?
C19 C18 H18 118.6 . . ?
C18 C19 C14 119.45(17) . . ?
C18 C19 C22 119.90(18) . . ?
C14 C19 C22 120.63(16) . . ?
C15 C20 H20A 109.5 . . ?
C15 C20 H20B 109.5 . . ?
H20A C20 H20B 109.5 . . ?
C15 C20 H20C 109.5 . . ?
H20A C20 H20C 109.5 . . ?
H20B C20 H20C 109.5 . . ?
C17 C21 H21A 109.5 . . ?
C17 C21 H21B 109.5 . . ?
H21A C21 H21B 109.5 . . ?
C17 C21 H21C 109.5 . . ?
H21A C21 H21C 109.5 . . ?
H21B C21 H21C 109.5 . . ?
C19 C22 H22A 109.5 . . ?
C19 C22 H22B 109.5 . . ?
H22A C22 H22B 109.5 . . ?
C19 C22 H22C 109.5 . . ?
H22A C22 H22C 109.5 . . ?
H22B C22 H22C 109.5 . . ?
O4 C23 C28 120.75(15) . . ?
O4 C23 C24 120.85(16) . . ?
C28 C23 C24 118.39(17) . . ?
C25 C24 C23 119.52(18) . . ?
C25 C24 C29 119.47(16) . . ?
C23 C24 C29 121.02(16) . . ?
C26 C25 C24 122.63(18) . . ?
C26 C25 H25 118.7 . . ?
C24 C25 H25 118.7 . . ?
C25 C26 C27 117.13(19) . . ?
C25 C26 C30 121.6(2) . . ?
C27 C26 C30 121.3(2) . . ?
C28 C27 C26 122.4(2) . . ?
C28 C27 H27 118.8 . . ?
C26 C27 H27 118.8 . . ?
C27 C28 C23 119.89(17) . . ?
C27 C28 C31 120.21(18) . . ?
C23 C28 C31 119.89(17) . . ?
C24 C29 H29A 109.5 . . ?
C24 C29 H29B 109.5 . . ?
H29A C29 H29B 109.5 . . ?
C24 C29 H29C 109.5 . . ?
H29A C29 H29C 109.5 . . ?
H29B C29 H29C 109.5 . . ?
C26 C30 H30A 109.5 . . ?
C26 C30 H30B 109.5 . . ?
H30A C30 H30B 109.5 . . ?
C26 C30 H30C 109.5 . . ?
H30A C30 H30C 109.5 . . ?
H30B C30 H30C 109.5 . . ?
C28 C31 H31A 109.5 . . ?
C28 C31 H31B 109.5 . . ?
H31A C31 H31B 109.5 . . ?
C28 C31 H31C 109.5 . . ?
H31A C31 H31C 109.5 . . ?
H31B C31 H31C 109.5 . . ?
O5 C32 C33 110.21(15) . 4 ?
O5 C32 H32A 109.6 . . ?
C33 C32 H32A 109.6 4 . ?
O5 C32 H32B 109.6 . . ?
C33 C32 H32B 109.6 4 . ?
H32A C32 H32B 108.1 . . ?
O6 C33 C32 109.59(18) . 4_545 ?
O6 C33 H33A 109.8 . . ?
C32 C33 H33A 109.8 4_545 . ?
O6 C33 H33B 109.8 . . ?
C32 C33 H33B 109.8 4_545 . ?
H33A C33 H33B 108.2 . . ?
O6 C34 C35 110.79(16) . 4_545 ?
O6 C34 H34A 109.5 . . ?
C35 C34 H34A 109.5 4_545 . ?
O6 C34 H34B 109.5 . . ?
C35 C34 H34B 109.5 4_545 . ?
H34A C34 H34B 108.1 . . ?
O5 C35 C34 109.50(17) . 4 ?
O5 C35 H35A 109.8 . . ?
C34 C35 H35A 109.8 4 . ?
O5 C35 H35B 109.8 . . ?
C34 C35 H35B 109.8 4 . ?
H35A C35 H35B 108.2 . . ?
O7 C36 C36 111.15(13) . 2 ?
O7 C36 H36A 109.4 . . ?
C36 C36 H36A 109.4 2 . ?
O7 C36 H36B 109.4 . . ?
C36 C36 H36B 109.4 2 . ?
H36A C36 H36B 108.0 . . ?
O7 C37 C37 110.11(13) . 2 ?
O7 C37 H37A 109.6 . . ?
C37 C37 H37A 109.6 2 . ?
O7 C37 H37B 109.6 . . ?
C37 C37 H37B 109.6 2 . ?
H37A C37 H37B 108.2 . . ?

loop_
_geom_bond_atom_site_label_1
_geom_bond_atom_site_label_2
_geom_bond_distance
_geom_bond_site_symmetry_2
_geom_bond_publ_flag
Li1 O1 1.914(3) . ?
Li1 O2 1.963(3) . ?
Li1 O4 1.973(4) . ?
Li1 O6 1.983(3) . ?
Li2 O1 1.920(3) . ?
Li2 O2 2.001(3) . ?
Li2 O3 2.001(3) . ?
Li2 N1 2.211(4) . ?
Li3 O1 1.857(3) . ?
Li3 O5 1.957(3) . ?
Li3 O4 1.967(3) . ?
Li3 O3 2.007(3) . ?
Li4 O3 1.920(3) . ?
Li4 O2 1.982(3) . ?
Li4 O7 1.996(3) . ?
Li4 O4 2.010(3) . ?
N1 C4 1.461(3) . ?
N1 C3 1.475(2) . ?
N1 C2 1.475(2) . ?
O1 C1 1.386(2) . ?
O2 C5 1.342(2) . ?
O3 C14 1.335(2) . ?
O4 C23 1.346(2) . ?
O5 C32 1.434(2) . ?
O5 C35 1.436(2) . ?
O6 C34 1.428(2) . ?
O6 C33 1.435(3) . ?
O7 C36 1.430(2) . ?
O7 C37 1.443(2) . ?
C1 C2 1.524(3) . ?
C1 H1A 0.9700 . ?
C1 H1B 0.9700 . ?
C2 H2A 0.9700 . ?
C2 H2B 0.9700 . ?
C3 H3A 0.9600 . ?
C3 H3B 0.9600 . ?
C3 H3C 0.9600 . ?
C4 H4A 0.9600 . ?
C4 H4B 0.9600 . ?
C4 H4C 0.9600 . ?
C5 C6 1.406(3) . ?
C5 C10 1.410(3) . ?
C6 C7 1.392(3) . ?
C6 C11 1.505(3) . ?
C7 C8 1.390(3) . ?
C7 H7 0.9300 . ?
C8 C9 1.391(3) . ?
C8 C12 1.511(3) . ?
C9 C10 1.388(3) . ?
C9 H9 0.9300 . ?
C10 C13 1.512(3) . ?
C11 H11A 0.9600 . ?
C11 H11B 0.9600 . ?
C11 H11C 0.9600 . ?
C12 H12A 0.9600 . ?
C12 H12B 0.9600 . ?
C12 H12C 0.9600 . ?
C13 H13A 0.9600 . ?
C13 H13B 0.9600 . ?
C13 H13C 0.9600 . ?
C14 C15 1.409(3) . ?
C14 C19 1.411(3) . ?
C15 C16 1.400(3) . ?
C15 C20 1.493(3) . ?
C16 C17 1.386(3) . ?
C16 H16 0.9300 . ?
C17 C18 1.393(3) . ?
C17 C21 1.512(3) . ?
C18 C19 1.395(3) . ?
C18 H18 0.9300 . ?
C19 C22 1.502(3) . ?
C20 H20A 0.9600 . ?
C20 H20B 0.9600 . ?
C20 H20C 0.9600 . ?
C21 H21A 0.9600 . ?
C21 H21B 0.9600 . ?
C21 H21C 0.9600 . ?
C22 H22A 0.9600 . ?
C22 H22B 0.9600 . ?
C22 H22C 0.9600 . ?
C23 C28 1.405(3) . ?
C23 C24 1.417(2) . ?
C24 C25 1.389(3) . ?
C24 C29 1.506(3) . ?
C25 C26 1.385(3) . ?
C25 H25 0.9300 . ?
C26 C27 1.393(3) . ?
C26 C30 1.517(3) . ?
C27 C28 1.387(3) . ?
C27 H27 0.9300 . ?
C28 C31 1.506(3) . ?
C29 H29A 0.9600 . ?
C29 H29B 0.9600 . ?
C29 H29C 0.9600 . ?
C30 H30A 0.9600 . ?
C30 H30B 0.9600 . ?
C30 H30C 0.9600 . ?
C31 H31A 0.9600 . ?
C31 H31B 0.9600 . ?
C31 H31C 0.9600 . ?
C32 C33 1.508(3) 4 ?
C32 H32A 0.9700 . ?
C32 H32B 0.9700 . ?
C33 C32 1.508(3) 4_545 ?
C33 H33A 0.9700 . ?
C33 H33B 0.9700 . ?
C34 C35 1.511(3) 4_545 ?
C34 H34A 0.9700 . ?
C34 H34B 0.9700 . ?
C35 C34 1.511(3) 4 ?
C35 H35A 0.9700 . ?
C35 H35B 0.9700 . ?
C36 C36 1.514(4) 2 ?
C36 H36A 0.9700 . ?
C36 H36B 0.9700 . ?
C37 C37 1.502(4) 2 ?
C37 H37A 0.9700 . ?
C37 H37B 0.9700 . ?

loop_
_platon_squeeze_void_nr
_platon_squeeze_void_average_x
_platon_squeeze_void_average_y
_platon_squeeze_void_average_z
_platon_squeeze_void_volume
_platon_squeeze_void_count_electrons
1 0.000 0.000 0.005 697.7 144.7
2 0.500 0.500 0.280 697.7 144.7
